data_7235869
loop_
_publ_author_name
'Zhang, Ying'
'Wang, Jun-Hao'
'Zheng, Wenjie'
'Chen, Tianfeng'
'Tong, Qing-Xiao'
'Li, Dan'

_publ_section_title
;
 An ESIPT fluorescent dye based on HBI with high quantum yield and large
 Stokes shift for selective detection of Cys
;
_journal_issue 26
_journal_name_full 'J. Mater. Chem. B'
_journal_page_first 4159
_journal_paper_doi 10.1039/C4TB00190G
_journal_volume 2
_journal_year 2014
_chemical_formula_sum 'C51 H36 Cl2 N4 O2'
_chemical_formula_weight 807.74
_space_group_IT_number 2
_space_group_name_Hall '-P 1'
_space_group_name_H-M_alt 'P -1'
_symmetry_cell_setting triclinic
_symmetry_space_group_name_H-M 'P -1'
_atom_sites_solution_hydrogens geom
_atom_sites_solution_primary direct
_atom_sites_solution_secondary difmap
_audit_creation_method SHELXL-97
_cell_angle_alpha 87.449(7)
_cell_angle_beta 85.384(7)
_cell_angle_gamma 72.203(7)
_cell_formula_units_Z 2
_cell_length_a 12.0614(10)
_cell_length_b 12.2502(10)
_cell_length_c 14.7645(13)
_cell_measurement_reflns_used 6314
_cell_measurement_temperature 298(2)
_cell_measurement_theta_max 73.5020
_cell_measurement_theta_min 3.7800
_cell_volume 2069.9(3)
_computing_structure_refinement 'SHELXL-97 (Sheldrick, 1997)'
_computing_structure_solution 'SHELXS-97 (Sheldrick, 1990)'
_diffrn_ambient_temperature 298(2)
_diffrn_measured_fraction_theta_full 0.968
_diffrn_measured_fraction_theta_max 0.968
_diffrn_radiation_monochromator graphite
_diffrn_radiation_source 'fine-focus sealed tube'
_diffrn_radiation_type CuK\a
_diffrn_radiation_wavelength 1.54184
_diffrn_reflns_av_R_equivalents 0.0196
_diffrn_reflns_av_sigmaI/netI 0.0254
_diffrn_reflns_limit_h_max 11
_diffrn_reflns_limit_h_min -15
_diffrn_reflns_limit_k_max 15
_diffrn_reflns_limit_k_min -14
_diffrn_reflns_limit_l_max 18
_diffrn_reflns_limit_l_min -18
_diffrn_reflns_number 14791
_diffrn_reflns_theta_full 73.77
_diffrn_reflns_theta_max 73.77
_diffrn_reflns_theta_min 3.79
_exptl_absorpt_coefficient_mu 1.777
_exptl_absorpt_correction_T_max 0.7289
_exptl_absorpt_correction_T_min 0.6178
_exptl_absorpt_correction_type multi-scan
_exptl_crystal_density_diffrn 1.296
_exptl_crystal_density_method 'not measured'
_exptl_crystal_F_000 840
_exptl_crystal_size_max 0.30
_exptl_crystal_size_mid 0.25
_exptl_crystal_size_min 0.19
_refine_diff_density_max 0.514
_refine_diff_density_min -0.720
_refine_diff_density_rms 0.058
_refine_ls_extinction_method none
_refine_ls_goodness_of_fit_ref 1.000
_refine_ls_hydrogen_treatment mixed
_refine_ls_matrix_type full
_refine_ls_number_parameters 548
_refine_ls_number_reflns 8119
_refine_ls_number_restraints 0
_refine_ls_restrained_S_all 1.000
_refine_ls_R_factor_all 0.0832
_refine_ls_R_factor_gt 0.0720
_refine_ls_shift/su_max 0.000
_refine_ls_shift/su_mean 0.000
_refine_ls_structure_factor_coef Fsqd
_refine_ls_weighting_details 'calc w=1/[\s^2^(Fo^2^)+(0.2420P)^2^+0.0000P] where P=(Fo^2^+2Fc^2^)/3'
_refine_ls_weighting_scheme calc
_refine_ls_wR_factor_gt 0.2514
_refine_ls_wR_factor_ref 0.2817
_reflns_number_gt 6457
_reflns_number_total 8119
_reflns_threshold_expression >2sigma(I)
_cod_data_source_file c4tb00190g2.cif
_cod_data_source_block exp_1091
_cod_original_sg_symbol_H-M p-1
_cod_database_code 7235869

loop_
_symmetry_equiv_pos_as_xyz
'x, y, z'
'-x, -y, -z'

loop_
_atom_site_label
_atom_site_type_symbol
_atom_site_fract_x
_atom_site_fract_y
_atom_site_fract_z
_atom_site_U_iso_or_equiv
_atom_site_adp_type
_atom_site_occupancy
_atom_site_symmetry_multiplicity
_atom_site_calc_flag
_atom_site_refinement_flags
C40 C 0.47929(17) 0.82348(18) 0.36746(13) 0.0458(4) Uani 1 1 d .
C41 C 0.46753(16) 0.82280(18) 0.46679(13) 0.0456(4) Uani 1 1 d .
C42 C 0.54123(18) 0.8564(2) 0.51758(14) 0.0497(5) Uani 1 1 d .
H42 H 0.5990 0.8834 0.4879 0.060 Uiso 1 1 calc R
C16 C 0.96357(17) 0.84795(19) 0.42564(14) 0.0479(5) Uani 1 1 d .
C50 C 0.37726(17) 0.7839(2) 0.51303(14) 0.0505(5) Uani 1 1 d .
C24 C 1.01292(19) 1.00391(19) 0.34130(16) 0.0532(5) Uani 1 1 d .
C49 C 0.3683(2) 0.7761(2) 0.60579(15) 0.0569(5) Uani 1 1 d .
H49 H 0.3103 0.7490 0.6348 0.068 Uiso 1 1 calc R
C48 C 0.44516(19) 0.8082(2) 0.65817(14) 0.0519(5) Uani 1 1 d .
C17 C 0.86351(18) 0.8688(2) 0.37461(15) 0.0509(5) Uani 1 1 d .
C7 C 0.96632(18) 0.61661(19) 0.58426(14) 0.0480(4) Uani 1 1 d .
C43 C 0.53222(19) 0.85132(19) 0.61339(14) 0.0500(5) Uani 1 1 d .
C33 C 0.55376(18) 0.82526(18) 0.22620(13) 0.0468(4) Uani 1 1 d .
C15 C 0.98785(18) 0.75336(19) 0.49237(14) 0.0480(5) Uani 1 1 d .
C4 C 0.90129(19) 0.54400(19) 0.63097(14) 0.0498(5) Uani 1 1 d .
C29 C 0.3718(2) 0.8079(2) 0.15228(14) 0.0549(5) Uani 1 1 d .
C32 C 0.44165(18) 0.81815(18) 0.22708(13) 0.0468(4) Uani 1 1 d .
C25 C 1.03408(19) 0.9166(2) 0.40953(16) 0.0543(5) Uani 1 1 d .
H25 H 1.0977 0.9055 0.4444 0.065 Uiso 1 1 calc R
C8 C 1.07996(18) 0.61727(19) 0.58693(14) 0.0504(5) Uani 1 1 d .
C18 C 0.8421(2) 0.9508(2) 0.30724(17) 0.0574(5) Uani 1 1 d .
H18 H 0.7774 0.9621 0.2736 0.069 Uiso 1 1 calc R
C34 C 0.64311(19) 0.83316(19) 0.15392(14) 0.0501(5) Uani 1 1 d .
C19 C 0.9172(2) 1.0187(2) 0.28805(16) 0.0557(5) Uani 1 1 d .
C35 C 0.6134(2) 0.9066(2) 0.07937(16) 0.0632(6) Uani 1 1 d .
H35 H 0.5356 0.9471 0.0724 0.076 Uiso 1 1 calc R
C47 C 0.4399(3) 0.8001(3) 0.75459(16) 0.0666(6) Uani 1 1 d .
H47 H 0.3843 0.7710 0.7853 0.080 Uiso 1 1 calc R
C44 C 0.6080(2) 0.8864(2) 0.66587(18) 0.0637(6) Uani 1 1 d .
H44 H 0.6647 0.9154 0.6370 0.076 Uiso 1 1 calc R
C5 C 0.9563(2) 0.4394(2) 0.67245(17) 0.0598(5) Uani 1 1 d .
H5 H 1.0373 0.4136 0.6718 0.072 Uiso 1 1 calc R
C3 C 0.7798(2) 0.5795(2) 0.6329(2) 0.0659(6) Uani 1 1 d .
H3 H 0.7412 0.6490 0.6053 0.079 Uiso 1 1 calc R
C9 C 1.1819(2) 0.55535(19) 0.63817(17) 0.0561(5) Uani 1 1 d .
C23 C 1.0846(3) 1.0763(3) 0.3247(2) 0.0690(7) Uani 1 1 d .
H23 H 1.1468 1.0684 0.3604 0.083 Uiso 1 1 calc R
C30 C 0.2510(2) 0.8556(3) 0.1611(2) 0.0702(7) Uani 1 1 d .
H30 H 0.2156 0.8967 0.2127 0.084 Uiso 1 1 calc R
C36 C 0.6989(3) 0.9201(3) 0.01541(19) 0.0780(8) Uani 1 1 d .
H36 H 0.6779 0.9687 -0.0347 0.094 Uiso 1 1 calc R
C39 C 0.7603(2) 0.7735(3) 0.16215(18) 0.0648(6) Uani 1 1 d .
H39 H 0.7819 0.7235 0.2114 0.078 Uiso 1 1 calc R
C46 C 0.5142(3) 0.8338(3) 0.80261(16) 0.0732(7) Uani 1 1 d .
H46 H 0.5089 0.8275 0.8657 0.088 Uiso 1 1 calc R
C6 C 0.8916(3) 0.3731(2) 0.7148(2) 0.0718(7) Uani 1 1 d .
H6 H 0.9298 0.3034 0.7424 0.086 Uiso 1 1 calc R
C28 C 0.4233(3) 0.7468(3) 0.07486(17) 0.0778(8) Uani 1 1 d .
H28 H 0.5038 0.7141 0.0677 0.093 Uiso 1 1 calc R
C20 C 0.8994(3) 1.1027(2) 0.21598(19) 0.0690(7) Uani 1 1 d .
H20 H 0.8381 1.1123 0.1789 0.083 Uiso 1 1 calc R
C21 C 0.9724(3) 1.1689(3) 0.2015(2) 0.0774(8) Uani 1 1 d .
H21 H 0.9611 1.2225 0.1539 0.093 Uiso 1 1 calc R
C10 C 1.1745(3) 0.5465(3) 0.7317(2) 0.0738(7) Uani 1 1 d .
H10 H 1.1020 0.5705 0.7640 0.089 Uiso 1 1 calc R
C2 C 0.7159(3) 0.5128(3) 0.6751(3) 0.0813(8) Uani 1 1 d .
H2 H 0.6349 0.5378 0.6756 0.098 Uiso 1 1 calc R
C1 C 0.7717(3) 0.4090(3) 0.7165(2) 0.0805(8) Uani 1 1 d .
H1 H 0.7287 0.3643 0.7451 0.097 Uiso 1 1 calc R
C14 C 1.2918(2) 0.5145(3) 0.5920(2) 0.0732(7) Uani 1 1 d .
H14 H 1.2983 0.5177 0.5288 0.088 Uiso 1 1 calc R
C22 C 1.0634(3) 1.1571(3) 0.2569(2) 0.0759(8) Uani 1 1 d .
H22 H 1.1101 1.2051 0.2475 0.091 Uiso 1 1 calc R
C38 C 0.8452(3) 0.7875(3) 0.0981(2) 0.0828(9) Uani 1 1 d .
H38 H 0.9232 0.7466 0.1039 0.099 Uiso 1 1 calc R
C45 C 0.5985(3) 0.8779(3) 0.75879(19) 0.0722(7) Uani 1 1 d .
H45 H 0.6484 0.9016 0.7927 0.087 Uiso 1 1 calc R
C13 C 1.3908(3) 0.4696(3) 0.6388(3) 0.0935(11) Uani 1 1 d .
H13 H 1.4633 0.4422 0.6071 0.112 Uiso 1 1 calc R
C37 C 0.8134(3) 0.8628(3) 0.0252(2) 0.0847(9) Uani 1 1 d .
H37 H 0.8704 0.8742 -0.0171 0.102 Uiso 1 1 calc R
C12 C 1.3822(4) 0.4653(3) 0.7328(4) 0.1019(14) Uani 1 1 d .
H12 H 1.4491 0.4378 0.7645 0.122 Uiso 1 1 calc R
C27 C 0.3521(5) 0.7351(4) 0.0078(2) 0.1063(15) Uani 1 1 d .
H27 H 0.3859 0.6950 -0.0445 0.128 Uiso 1 1 calc R
C11 C 1.2760(4) 0.5015(3) 0.7782(3) 0.0968(12) Uani 1 1 d .
H11 H 1.2702 0.4963 0.8413 0.116 Uiso 1 1 calc R
C31 C 0.1833(3) 0.8423(4) 0.0936(3) 0.0980(13) Uani 1 1 d .
H31 H 0.1027 0.8750 0.1000 0.118 Uiso 1 1 calc R
C26 C 0.2335(4) 0.7819(4) 0.0182(3) 0.1100(16) Uani 1 1 d .
H26 H 0.1872 0.7724 -0.0264 0.132 Uiso 1 1 calc R
C51 C 0.2346(8) 0.3834(8) 0.1017(7) 0.196(4) Uani 1 1 d .
Cl2 Cl 0.3239(3) 0.4562(3) 0.05654(18) 0.2432(15) Uani 1 1 d .
Cl1 Cl 0.0924(3) 0.4420(4) 0.0807(2) 0.2710(18) Uani 1 1 d .
N1 N 0.39659(15) 0.81655(16) 0.31549(11) 0.0482(4) Uani 1 1 d .
N3 N 0.91036(15) 0.70209(16) 0.52447(12) 0.0492(4) Uani 1 1 d .
N2 N 0.57500(15) 0.82799(16) 0.31586(11) 0.0469(4) Uani 1 1 d .
H2A H 0.635(3) 0.823(3) 0.338(2) 0.068(8) Uiso 1 1 d .
N4 N 1.09104(15) 0.70413(17) 0.52810(12) 0.0510(4) Uani 1 1 d .
H4 H 1.157(3) 0.725(2) 0.5177(19) 0.057(7) Uiso 1 1 d .
O2 O 0.30119(15) 0.7528(2) 0.46450(11) 0.0684(5) Uani 1 1 d .
H2B H 0.308(3) 0.774(3) 0.403(2) 0.080(9) Uiso 1 1 d .
O1 O 0.78963(14) 0.80425(18) 0.39151(13) 0.0652(5) Uani 1 1 d .
H1A H 0.817(3) 0.764(4) 0.436(3) 0.088(11) Uiso 1 1 d .

loop_
_atom_site_aniso_label
_atom_site_aniso_U_11
_atom_site_aniso_U_22
_atom_site_aniso_U_33
_atom_site_aniso_U_23
_atom_site_aniso_U_13
_atom_site_aniso_U_12
C40 0.0384(9) 0.0602(11) 0.0429(9) 0.0105(8) -0.0056(7) -0.0220(8)
C41 0.0373(9) 0.0594(11) 0.0416(9) 0.0083(8) -0.0046(7) -0.0179(8)
C42 0.0424(10) 0.0650(12) 0.0460(10) 0.0043(8) -0.0023(8) -0.0237(9)
C16 0.0395(10) 0.0594(11) 0.0463(10) 0.0081(8) -0.0039(8) -0.0182(8)
C50 0.0385(10) 0.0723(13) 0.0449(10) 0.0100(9) -0.0074(8) -0.0234(9)
C24 0.0498(11) 0.0562(11) 0.0565(11) 0.0044(9) 0.0007(9) -0.0222(9)
C49 0.0494(11) 0.0792(14) 0.0475(11) 0.0103(10) -0.0007(9) -0.0296(10)
C48 0.0476(11) 0.0622(12) 0.0439(10) 0.0041(8) -0.0035(8) -0.0142(9)
C17 0.0395(10) 0.0655(12) 0.0513(10) 0.0102(9) -0.0067(8) -0.0220(9)
C7 0.0451(10) 0.0566(11) 0.0450(9) 0.0066(8) -0.0045(8) -0.0204(8)
C43 0.0484(11) 0.0559(11) 0.0466(10) 0.0014(8) -0.0076(8) -0.0164(9)
C33 0.0457(10) 0.0576(11) 0.0407(9) 0.0118(8) -0.0054(8) -0.0223(8)
C15 0.0409(10) 0.0617(11) 0.0464(10) 0.0094(8) -0.0082(8) -0.0229(8)
C4 0.0509(11) 0.0554(11) 0.0475(10) 0.0013(8) -0.0003(8) -0.0237(9)
C29 0.0622(13) 0.0675(12) 0.0457(10) 0.0195(9) -0.0161(9) -0.0354(10)
C32 0.0457(10) 0.0561(10) 0.0426(9) 0.0103(8) -0.0077(8) -0.0216(8)
C25 0.0443(10) 0.0670(13) 0.0572(11) 0.0090(10) -0.0094(9) -0.0253(9)
C8 0.0467(11) 0.0610(11) 0.0482(10) 0.0093(9) -0.0096(8) -0.0231(9)
C18 0.0448(11) 0.0676(13) 0.0608(12) 0.0149(10) -0.0143(9) -0.0183(10)
C34 0.0509(11) 0.0606(11) 0.0433(10) 0.0047(8) 0.0006(8) -0.0255(9)
C19 0.0533(12) 0.0576(12) 0.0548(11) 0.0084(9) -0.0028(9) -0.0164(9)
C35 0.0671(14) 0.0714(14) 0.0508(11) 0.0131(10) 0.0018(10) -0.0239(11)
C47 0.0699(15) 0.0842(16) 0.0458(11) 0.0048(10) -0.0022(10) -0.0248(12)
C44 0.0615(14) 0.0761(15) 0.0602(13) -0.0060(11) -0.0101(11) -0.0285(11)
C5 0.0615(13) 0.0584(12) 0.0592(12) 0.0063(10) -0.0021(10) -0.0191(10)
C3 0.0529(13) 0.0696(14) 0.0782(16) 0.0166(12) -0.0014(11) -0.0264(11)
C9 0.0507(12) 0.0549(11) 0.0665(13) 0.0127(10) -0.0175(10) -0.0205(9)
C23 0.0660(15) 0.0746(15) 0.0763(16) 0.0097(13) -0.0049(12) -0.0374(13)
C30 0.0619(14) 0.0865(17) 0.0726(15) 0.0279(13) -0.0268(12) -0.0364(13)
C36 0.091(2) 0.0890(19) 0.0581(14) 0.0197(13) 0.0096(13) -0.0396(16)
C39 0.0526(13) 0.0818(16) 0.0584(13) 0.0089(11) -0.0002(10) -0.0202(11)
C46 0.0883(19) 0.0874(18) 0.0421(11) -0.0008(11) -0.0099(12) -0.0227(14)
C6 0.0862(19) 0.0576(13) 0.0733(16) 0.0110(11) 0.0023(13) -0.0278(12)
C28 0.100(2) 0.104(2) 0.0484(12) 0.0068(13) -0.0110(13) -0.0587(18)
C20 0.0708(15) 0.0677(14) 0.0675(14) 0.0194(12) -0.0070(12) -0.0216(12)
C21 0.091(2) 0.0675(15) 0.0717(16) 0.0210(13) 0.0039(15) -0.0272(14)
C10 0.0858(18) 0.0721(15) 0.0647(14) 0.0142(12) -0.0246(13) -0.0231(13)
C2 0.0587(15) 0.0889(19) 0.103(2) 0.0163(16) 0.0044(14) -0.0369(14)
C1 0.090(2) 0.0802(18) 0.0832(18) 0.0118(14) 0.0085(15) -0.0495(16)
C14 0.0536(14) 0.0741(16) 0.0909(19) 0.0095(14) -0.0111(13) -0.0180(12)
C22 0.0842(19) 0.0656(15) 0.0850(18) 0.0090(13) 0.0090(15) -0.0385(14)
C38 0.0568(15) 0.109(2) 0.0787(18) -0.0008(16) 0.0135(13) -0.0237(15)
C45 0.0773(17) 0.0856(17) 0.0590(13) -0.0102(12) -0.0208(12) -0.0274(14)
C13 0.0536(15) 0.0759(18) 0.150(4) 0.017(2) -0.0296(18) -0.0157(13)
C37 0.080(2) 0.106(2) 0.0715(17) 0.0022(16) 0.0255(15) -0.0415(17)
C12 0.086(2) 0.0734(18) 0.153(4) 0.034(2) -0.069(3) -0.0238(17)
C27 0.161(4) 0.148(3) 0.0477(14) 0.0086(17) -0.0230(19) -0.101(3)
C11 0.127(3) 0.084(2) 0.087(2) 0.0284(17) -0.057(2) -0.034(2)
C31 0.094(2) 0.127(3) 0.098(2) 0.052(2) -0.058(2) -0.067(2)
C26 0.141(4) 0.160(4) 0.074(2) 0.046(2) -0.059(2) -0.107(3)
C51 0.177(7) 0.156(6) 0.248(10) 0.064(7) -0.049(7) -0.042(5)
Cl2 0.325(4) 0.215(3) 0.1636(18) -0.0020(18) 0.056(2) -0.063(3)
Cl1 0.255(3) 0.299(4) 0.233(3) -0.111(3) -0.007(3) -0.032(3)
N1 0.0420(8) 0.0650(10) 0.0422(8) 0.0117(7) -0.0080(6) -0.0236(7)
N3 0.0395(8) 0.0624(10) 0.0497(9) 0.0106(7) -0.0057(7) -0.0222(7)
N2 0.0385(8) 0.0652(10) 0.0422(8) 0.0097(7) -0.0060(7) -0.0241(7)
N4 0.0405(9) 0.0648(10) 0.0535(9) 0.0132(8) -0.0096(7) -0.0250(8)
O2 0.0534(9) 0.1214(15) 0.0483(8) 0.0172(9) -0.0104(7) -0.0542(10)
O1 0.0454(8) 0.0891(12) 0.0716(10) 0.0308(9) -0.0209(8) -0.0362(8)

loop_
_atom_type_symbol
_atom_type_description
_atom_type_scat_dispersion_real
_atom_type_scat_dispersion_imag
_atom_type_scat_source
C C 0.0181 0.0091 'International Tables Vol C Tables 4.2.6.8 and 6.1.1.4'
H H 0.0000 0.0000 'International Tables Vol C Tables 4.2.6.8 and 6.1.1.4'
N N 0.0311 0.0180 'International Tables Vol C Tables 4.2.6.8 and 6.1.1.4'
O O 0.0492 0.0322 'International Tables Vol C Tables 4.2.6.8 and 6.1.1.4'
Cl Cl 0.3639 0.7018 'International Tables Vol C Tables 4.2.6.8 and 6.1.1.4'

loop_
_geom_angle_atom_site_label_1
_geom_angle_atom_site_label_2
_geom_angle_atom_site_label_3
_geom_angle
N1 C40 N2 110.51(17)
N1 C40 C41 124.11(17)
N2 C40 C41 125.36(17)
C42 C41 C50 118.59(18)
C42 C41 C40 122.37(18)
C50 C41 C40 119.03(17)
C41 C42 C43 122.07(19)
C41 C42 H42 119.0
C43 C42 H42 119.0
C25 C16 C17 118.67(19)
C25 C16 C15 122.48(18)
C17 C16 C15 118.85(18)
O2 C50 C49 119.77(19)
O2 C50 C41 119.88(18)
C49 C50 C41 120.35(19)
C19 C24 C25 118.5(2)
C19 C24 C23 119.2(2)
C25 C24 C23 122.3(2)
C50 C49 C48 121.27(19)
C50 C49 H49 119.4
C48 C49 H49 119.4
C49 C48 C43 119.02(19)
C49 C48 C47 123.1(2)
C43 C48 C47 117.8(2)
O1 C17 C18 119.35(19)
O1 C17 C16 119.84(19)
C18 C17 C16 120.8(2)
C8 C7 N3 108.76(18)
C8 C7 C4 132.0(2)
N3 C7 C4 119.19(18)
C42 C43 C44 122.1(2)
C42 C43 C48 118.63(19)
C44 C43 C48 119.3(2)
N2 C33 C32 105.36(17)
N2 C33 C34 120.16(17)
C32 C33 C34 134.44(19)
N3 C15 N4 110.39(18)
N3 C15 C16 123.95(18)
N4 C15 C16 125.64(18)
C5 C4 C3 118.0(2)
C5 C4 C7 122.6(2)
C3 C4 C7 119.3(2)
C28 C29 C30 119.1(2)
C28 C29 C32 121.5(2)
C30 C29 C32 119.4(2)
N1 C32 C33 109.34(17)
N1 C32 C29 119.64(18)
C33 C32 C29 130.96(19)
C16 C25 C24 121.8(2)
C16 C25 H25 119.1
C24 C25 H25 119.1
N4 C8 C7 105.62(18)
N4 C8 C9 117.65(18)
C7 C8 C9 136.6(2)
C17 C18 C19 120.6(2)
C17 C18 H18 119.7
C19 C18 H18 119.7
C35 C34 C39 118.3(2)
C35 C34 C33 120.8(2)
C39 C34 C33 120.7(2)
C24 C19 C18 119.4(2)
C24 C19 C20 118.6(2)
C18 C19 C20 122.0(2)
C36 C35 C34 120.5(3)
C36 C35 H35 119.8
C34 C35 H35 119.8
C46 C47 C48 121.3(3)
C46 C47 H47 119.3
C48 C47 H47 119.3
C45 C44 C43 120.6(3)
C45 C44 H44 119.7
C43 C44 H44 119.7
C6 C5 C4 120.7(2)
C6 C5 H5 119.6
C4 C5 H5 119.6
C2 C3 C4 120.9(3)
C2 C3 H3 119.5
C4 C3 H3 119.5
C10 C9 C14 118.2(2)
C10 C9 C8 121.9(2)
C14 C9 C8 119.5(2)
C22 C23 C24 120.6(3)
C22 C23 H23 119.7
C24 C23 H23 119.7
C31 C30 C29 120.3(3)
C31 C30 H30 119.8
C29 C30 H30 119.8
C37 C36 C35 120.5(3)
C37 C36 H36 119.7
C35 C36 H36 119.7
C38 C39 C34 120.9(3)
C38 C39 H39 119.6
C34 C39 H39 119.6
C47 C46 C45 120.9(2)
C47 C46 H46 119.6
C45 C46 H46 119.6
C1 C6 C5 120.8(3)
C1 C6 H6 119.6
C5 C6 H6 119.6
C29 C28 C27 119.1(4)
C29 C28 H28 120.5
C27 C28 H28 120.5
C21 C20 C19 119.9(3)
C21 C20 H20 120.0
C19 C20 H20 120.0
C20 C21 C22 121.0(2)
C20 C21 H21 119.5
C22 C21 H21 119.5
C9 C10 C11 120.0(3)
C9 C10 H10 120.0
C11 C10 H10 120.0
C3 C2 C1 120.5(3)
C3 C2 H2 119.8
C1 C2 H2 119.8
C6 C1 C2 119.0(2)
C6 C1 H1 120.5
C2 C1 H1 120.5
C13 C14 C9 121.0(3)
C13 C14 H14 119.5
C9 C14 H14 119.5
C23 C22 C21 120.6(3)
C23 C22 H22 119.7
C21 C22 H22 119.7
C39 C38 C37 119.6(3)
C39 C38 H38 120.2
C37 C38 H38 120.2
C44 C45 C46 120.1(2)
C44 C45 H45 120.0
C46 C45 H45 120.0
C14 C13 C12 120.0(4)
C14 C13 H13 120.0
C12 C13 H13 120.0
C36 C37 C38 120.1(3)
C36 C37 H37 119.9
C38 C37 H37 119.9
C11 C12 C13 119.5(3)
C11 C12 H12 120.2
C13 C12 H12 120.2
C26 C27 C28 120.9(4)
C26 C27 H27 119.6
C28 C27 H27 119.6
C12 C11 C10 121.1(4)
C12 C11 H11 119.4
C10 C11 H11 119.4
C26 C31 C30 120.6(4)
C26 C31 H31 119.7
C30 C31 H31 119.7
C31 C26 C27 120.1(3)
C31 C26 H26 120.0
C27 C26 H26 120.0
Cl2 C51 Cl1 115.0(5)
C40 N1 C32 106.29(16)
C15 N3 C7 106.73(16)
C40 N2 C33 108.49(16)
C40 N2 H2A 122(2)
C33 N2 H2A 129(2)
C15 N4 C8 108.49(17)
C15 N4 H4 127.0(18)
C8 N4 H4 124.5(18)
C50 O2 H2B 112(2)
C17 O1 H1A 103(3)

loop_
_geom_bond_atom_site_label_1
_geom_bond_atom_site_label_2
_geom_bond_distance
C40 N1 1.331(3)
C40 N2 1.345(3)
C40 C41 1.462(3)
C41 C42 1.371(3)
C41 C50 1.431(3)
C42 C43 1.410(3)
C42 H42 0.9300
C16 C25 1.368(3)
C16 C17 1.425(3)
C16 C15 1.462(3)
C50 O2 1.358(3)
C50 C49 1.367(3)
C24 C19 1.411(3)
C24 C25 1.415(3)
C24 C23 1.418(3)
C49 C48 1.406(3)
C49 H49 0.9300
C48 C43 1.420(3)
C48 C47 1.420(3)
C17 O1 1.364(3)
C17 C18 1.364(3)
C7 C8 1.377(3)
C7 N3 1.383(3)
C7 C4 1.472(3)
C43 C44 1.415(3)
C33 N2 1.372(3)
C33 C32 1.380(3)
C33 C34 1.476(3)
C15 N3 1.324(3)
C15 N4 1.345(3)
C4 C5 1.390(3)
C4 C3 1.393(3)
C29 C28 1.389(4)
C29 C30 1.392(4)
C29 C32 1.474(3)
C32 N1 1.375(3)
C25 H25 0.9300
C8 N4 1.375(3)
C8 C9 1.479(3)
C18 C19 1.411(3)
C18 H18 0.9300
C34 C35 1.389(3)
C34 C39 1.392(3)
C19 C20 1.428(3)
C35 C36 1.384(4)
C35 H35 0.9300
C47 C46 1.352(4)
C47 H47 0.9300
C44 C45 1.369(4)
C44 H44 0.9300
C5 C6 1.387(4)
C5 H5 0.9300
C3 C2 1.383(4)
C3 H3 0.9300
C9 C10 1.378(4)
C9 C14 1.397(4)
C23 C22 1.358(4)
C23 H23 0.9300
C30 C31 1.383(4)
C30 H30 0.9300
C36 C37 1.361(5)
C36 H36 0.9300
C39 C38 1.382(4)
C39 H39 0.9300
C46 C45 1.394(5)
C46 H46 0.9300
C6 C1 1.375(5)
C6 H6 0.9300
C28 C27 1.401(4)
C28 H28 0.9300
C20 C21 1.368(4)
C20 H20 0.9300
C21 C22 1.389(5)
C21 H21 0.9300
C10 C11 1.401(5)
C10 H10 0.9300
C2 C1 1.385(5)
C2 H2 0.9300
C1 H1 0.9300
C14 C13 1.379(4)
C14 H14 0.9300
C22 H22 0.9300
C38 C37 1.384(5)
C38 H38 0.9300
C45 H45 0.9300
C13 C12 1.383(6)
C13 H13 0.9300
C37 H37 0.9300
C12 C11 1.352(7)
C12 H12 0.9300
C27 C26 1.367(7)
C27 H27 0.9300
C11 H11 0.9300
C31 C26 1.358(7)
C31 H31 0.9300
C26 H26 0.9300
C51 Cl2 1.678(10)
C51 Cl1 1.693(9)
N2 H2A 0.81(3)
N4 H4 0.90(3)
O2 H2B 0.93(4)
O1 H1A 0.83(4)
